data_7235443
loop_
_publ_author_name
'Goutham, Kommuru'
'Nagaraju, Vemu'
'Suresh, Surisetti'
'Raghavaiah, Pallepogu'
'Karunakar, Galla V.'

_publ_section_title
;
 Reaction of N-propargylic \b-enaminones with acetylene dicarboxylates:
 catalyst-free synthesis of 3-azabicyclo[4.1.0]hepta-2,4-dienes
;
_journal_issue 40
_journal_name_full 'RSC Adv.'
_journal_page_first 21054
_journal_paper_doi 10.1039/C4RA00136B
_journal_volume 4
_journal_year 2014
_chemical_formula_sum 'C26 H25 N O5'
_chemical_formula_weight 431.47
_space_group_IT_number 14
_space_group_name_Hall '-P 2ybc'
_space_group_name_H-M_alt 'P 1 21/c 1'
_symmetry_cell_setting monoclinic
_symmetry_space_group_name_H-M 'P 1 21/c 1'
_atom_sites_solution_hydrogens geom
_atom_sites_solution_primary direct
_atom_sites_solution_secondary difmap
_audit_creation_method SHELXL-97
_cell_angle_alpha 90.00
_cell_angle_beta 117.522(19)
_cell_angle_gamma 90.00
_cell_formula_units_Z 4
_cell_length_a 16.104(6)
_cell_length_b 6.924(3)
_cell_length_c 22.877(7)
_cell_measurement_reflns_used 7531
_cell_measurement_temperature 293(2)
_cell_measurement_theta_max 25.81
_cell_measurement_theta_min 2.62
_cell_volume 2262.2(15)
_computing_cell_refinement 'Bruker SMART'
_computing_data_collection 'Bruker SMART'
_computing_data_reduction 'Bruker SAINT'
_computing_structure_refinement 'SHELXL-97 (Sheldrick, 2008)'
_computing_structure_solution 'SHELXL-97 (Sheldrick, 2008)'
_diffrn_ambient_temperature 293(2)
_diffrn_measured_fraction_theta_full 0.999
_diffrn_measured_fraction_theta_max 0.999
_diffrn_measurement_device_type 'CCD area detector'
_diffrn_measurement_method 'phi and omega scans'
_diffrn_radiation_monochromator graphite
_diffrn_radiation_source 'fine-focus sealed tube'
_diffrn_radiation_type MoK\a
_diffrn_radiation_wavelength 0.71073
_diffrn_reflns_av_R_equivalents 0.0298
_diffrn_reflns_av_sigmaI/netI 0.0258
_diffrn_reflns_limit_h_max 17
_diffrn_reflns_limit_h_min -19
_diffrn_reflns_limit_k_max 8
_diffrn_reflns_limit_k_min -8
_diffrn_reflns_limit_l_max 27
_diffrn_reflns_limit_l_min -27
_diffrn_reflns_number 15474
_diffrn_reflns_theta_full 25.00
_diffrn_reflns_theta_max 25.00
_diffrn_reflns_theta_min 1.43
_exptl_absorpt_coefficient_mu 0.088
_exptl_absorpt_correction_T_max 0.9750
_exptl_absorpt_correction_T_min 0.9674
_exptl_absorpt_correction_type multi-scan
_exptl_absorpt_process_details sadabs
_exptl_crystal_colour colorless
_exptl_crystal_density_diffrn 1.267
_exptl_crystal_density_method 'not measured'
_exptl_crystal_description block
_exptl_crystal_F_000 912
_exptl_crystal_size_max 0.38
_exptl_crystal_size_mid 0.32
_exptl_crystal_size_min 0.29
_refine_diff_density_max 0.787
_refine_diff_density_min -0.373
_refine_diff_density_rms 0.043
_refine_ls_extinction_method none
_refine_ls_goodness_of_fit_ref 1.068
_refine_ls_hydrogen_treatment mixed
_refine_ls_matrix_type full
_refine_ls_number_parameters 291
_refine_ls_number_reflns 3984
_refine_ls_number_restraints 0
_refine_ls_restrained_S_all 1.068
_refine_ls_R_factor_all 0.0668
_refine_ls_R_factor_gt 0.0552
_refine_ls_shift/su_max 0.002
_refine_ls_shift/su_mean 0.000
_refine_ls_structure_factor_coef Fsqd
_refine_ls_weighting_details 'calc w=1/[\s^2^(Fo^2^)+(0.0926P)^2^+0.6724P] where P=(Fo^2^+2Fc^2^)/3'
_refine_ls_weighting_scheme calc
_refine_ls_wR_factor_gt 0.1616
_refine_ls_wR_factor_ref 0.1718
_reflns_number_gt 3179
_reflns_number_total 3984
_reflns_threshold_expression >2\s(I)
_cod_data_source_file c4ra00136b2.cif
_cod_data_source_block eiict277
_cod_depositor_comments
;
The following automatic conversions were performed:

data item '_symmetry_cell_setting' value 'Monoclinic' was changed to
'monoclinic' in accordance with the
/home/saulius/struct/COD-crude-data/automatic-downloads/DataCite-retrospective/RSC/depositions/lib/dictionaries/cif_core.dic
dictionary named 'cif_core.dic' version 2.4.2 last updated on
2011-04-26.

Automatic conversion script
Id: cif_fix_values 6909 2019-04-08 15:41:33Z antanas 
;
_cod_original_sg_symbol_H-M 'P2(1)/c '
_cod_database_code 7235443

loop_
_symmetry_equiv_pos_as_xyz
'x, y, z'
'-x, y+1/2, -z+1/2'
'-x, -y, -z'
'x, -y-1/2, z-1/2'

loop_
_atom_site_label
_atom_site_type_symbol
_atom_site_fract_x
_atom_site_fract_y
_atom_site_fract_z
_atom_site_U_iso_or_equiv
_atom_site_adp_type
_atom_site_occupancy
_atom_site_symmetry_multiplicity
_atom_site_calc_flag
_atom_site_refinement_flags
C1 C 0.38188(13) 0.5868(3) 0.62841(9) 0.0458(5) Uani 1 1 d .
C2 C 0.44248(15) 0.6489(3) 0.60397(10) 0.0545(5) Uani 1 1 d .
H2 H 0.4619 0.7770 0.6092 0.065 Uiso 1 1 calc R
C3 C 0.47342(17) 0.5221(4) 0.57235(12) 0.0676(7) Uani 1 1 d .
H3 H 0.5138 0.5650 0.5564 0.081 Uiso 1 1 calc R
C4 C 0.44544(19) 0.3325(4) 0.56393(12) 0.0728(7) Uani 1 1 d .
H4 H 0.4662 0.2480 0.5419 0.087 Uiso 1 1 calc R
C5 C 0.38689(19) 0.2679(4) 0.58813(13) 0.0720(7) Uani 1 1 d .
H5 H 0.3688 0.1389 0.5832 0.086 Uiso 1 1 calc R
C6 C 0.35437(16) 0.3948(3) 0.62012(11) 0.0577(6) Uani 1 1 d .
H6 H 0.3140 0.3507 0.6360 0.069 Uiso 1 1 calc R
C7 C 0.35579(13) 0.7236(3) 0.66687(9) 0.0438(4) Uani 1 1 d .
C8 C 0.26203(13) 0.7031(3) 0.66579(9) 0.0454(5) Uani 1 1 d .
C9 C 0.18054(14) 0.6409(3) 0.60070(10) 0.0533(5) Uani 1 1 d .
C10 C 0.14361(14) 0.7814(3) 0.54558(10) 0.0550(5) Uani 1 1 d .
C11 C 0.17823(16) 0.9671(4) 0.55178(11) 0.0647(6) Uani 1 1 d .
H11 H 0.2288 1.0052 0.5911 0.078 Uiso 1 1 calc R
C12 C 0.1384(2) 1.0970(4) 0.50011(13) 0.0798(8) Uani 1 1 d .
H12 H 0.1630 1.2208 0.5043 0.096 Uiso 1 1 calc R
C13 C 0.0617(2) 1.0413(6) 0.44212(13) 0.0886(9) Uani 1 1 d .
H13 H 0.0336 1.1290 0.4077 0.106 Uiso 1 1 calc R
C14 C 0.0273(2) 0.8575(6) 0.43545(13) 0.0938(10) Uani 1 1 d .
H14 H -0.0238 0.8206 0.3963 0.113 Uiso 1 1 calc R
C15 C 0.06807(17) 0.7264(5) 0.48645(12) 0.0768(8) Uani 1 1 d .
H15 H 0.0449 0.6011 0.4812 0.092 Uiso 1 1 calc R
C17 C 0.39641(15) 0.9938(3) 0.73491(10) 0.0559(5) Uani 1 1 d .
H17 H 0.4408 1.0894 0.7562 0.067 Uiso 1 1 calc R
C18 C 0.31752(16) 0.9995(3) 0.73995(10) 0.0563(5) Uani 1 1 d .
H18 H 0.3081 1.0986 0.7637 0.068 Uiso 1 1 calc R
C19 C 0.24535(14) 0.8524(3) 0.70872(10) 0.0511(5) Uani 1 1 d .
H19 H 0.1807 0.8982 0.6915 0.061 Uiso 1 1 calc R
C20 C 0.26102(13) 0.6426(3) 0.72963(10) 0.0486(5) Uani 1 1 d .
C21 C 0.35121(14) 0.5732(3) 0.78715(10) 0.0529(5) Uani 1 1 d .
H21A H 0.3661 0.4466 0.7764 0.064 Uiso 1 1 calc R
H21B H 0.4013 0.6601 0.7922 0.064 Uiso 1 1 calc R
C22 C 0.34927(16) 0.5601(4) 0.85200(12) 0.0619(6) Uani 1 1 d .
C23 C 0.2947(3) 0.7060(6) 0.92123(15) 0.1024(11) Uani 1 1 d .
H23A H 0.3578 0.7120 0.9574 0.123 Uiso 1 1 calc R
H23B H 0.2645 0.5910 0.9266 0.123 Uiso 1 1 calc R
C24 C 0.2421(3) 0.8779(8) 0.9211(2) 0.1479(19) Uani 1 1 d .
H24A H 0.2738 0.9910 0.9173 0.222 Uiso 1 1 calc R
H24B H 0.2375 0.8835 0.9614 0.222 Uiso 1 1 calc R
H24C H 0.1805 0.8722 0.8844 0.222 Uiso 1 1 calc R
C25 C 0.17160(16) 0.5488(4) 0.72118(12) 0.0594(6) Uani 1 1 d .
C26 C 0.1102(2) 0.2795(5) 0.75340(17) 0.1027(11) Uani 1 1 d .
H26A H 0.0529 0.3131 0.7144 0.123 Uiso 1 1 calc R
H26B H 0.1192 0.1411 0.7527 0.123 Uiso 1 1 calc R
C27 C 0.1017(4) 0.3269(10) 0.8084(2) 0.184(3) Uani 1 1 d .
H27A H 0.1574 0.2891 0.8471 0.276 Uiso 1 1 calc R
H27B H 0.0487 0.2610 0.8075 0.276 Uiso 1 1 calc R
H27C H 0.0930 0.4638 0.8093 0.276 Uiso 1 1 calc R
N16 N 0.41686(11) 0.8539(3) 0.69983(8) 0.0508(4) Uani 1 1 d .
O1 O 0.14731(12) 0.4801(3) 0.59529(9) 0.0757(5) Uani 1 1 d .
O2 O 0.39131(15) 0.4433(3) 0.89383(10) 0.0966(7) Uani 1 1 d .
O3 O 0.29752(13) 0.6993(3) 0.85858(8) 0.0726(5) Uani 1 1 d .
O4 O 0.09541(12) 0.6205(3) 0.69295(10) 0.0845(6) Uani 1 1 d .
O5 O 0.18874(12) 0.3790(3) 0.75153(9) 0.0723(5) Uani 1 1 d .

loop_
_atom_site_aniso_label
_atom_site_aniso_U_11
_atom_site_aniso_U_22
_atom_site_aniso_U_33
_atom_site_aniso_U_23
_atom_site_aniso_U_13
_atom_site_aniso_U_12
C1 0.0384(10) 0.0541(12) 0.0446(10) 0.0034(8) 0.0190(8) 0.0021(8)
C2 0.0506(11) 0.0687(14) 0.0491(11) 0.0036(10) 0.0272(9) -0.0032(10)
C3 0.0632(14) 0.0919(19) 0.0630(13) 0.0067(13) 0.0422(12) 0.0050(13)
C4 0.0788(17) 0.0808(18) 0.0740(15) 0.0015(13) 0.0482(14) 0.0192(14)
C5 0.0854(17) 0.0561(14) 0.0906(17) -0.0016(12) 0.0545(15) 0.0074(12)
C6 0.0604(13) 0.0554(13) 0.0703(13) 0.0033(10) 0.0413(11) 0.0020(10)
C7 0.0382(10) 0.0501(11) 0.0422(9) 0.0029(8) 0.0178(8) -0.0023(8)
C8 0.0379(10) 0.0479(11) 0.0511(10) -0.0057(8) 0.0213(8) -0.0024(8)
C9 0.0404(10) 0.0608(13) 0.0609(12) -0.0157(10) 0.0252(9) -0.0086(10)
C10 0.0383(10) 0.0741(15) 0.0516(11) -0.0129(10) 0.0199(9) -0.0054(10)
C11 0.0549(13) 0.0740(16) 0.0538(12) -0.0038(11) 0.0154(10) -0.0003(11)
C12 0.0807(17) 0.0836(18) 0.0677(15) 0.0094(13) 0.0280(14) 0.0129(15)
C13 0.0717(18) 0.133(3) 0.0562(15) 0.0161(16) 0.0253(13) 0.0230(19)
C14 0.0644(17) 0.154(3) 0.0487(14) -0.0105(17) 0.0139(12) -0.0078(19)
C15 0.0576(14) 0.111(2) 0.0558(13) -0.0192(14) 0.0214(11) -0.0208(14)
C17 0.0539(12) 0.0525(12) 0.0525(11) -0.0081(9) 0.0170(10) -0.0132(10)
C18 0.0607(13) 0.0493(12) 0.0557(12) -0.0073(9) 0.0242(10) 0.0002(10)
C19 0.0422(10) 0.0548(12) 0.0545(11) -0.0068(9) 0.0207(9) 0.0043(9)
C20 0.0438(10) 0.0514(11) 0.0573(11) -0.0055(9) 0.0292(9) -0.0031(9)
C21 0.0493(11) 0.0563(12) 0.0603(12) 0.0009(10) 0.0313(10) 0.0015(9)
C22 0.0589(13) 0.0694(15) 0.0639(13) 0.0044(12) 0.0340(11) -0.0002(12)
C23 0.107(2) 0.147(3) 0.0732(18) -0.0215(19) 0.0586(18) -0.009(2)
C24 0.134(3) 0.214(5) 0.126(3) -0.054(3) 0.086(3) 0.014(3)
C25 0.0509(13) 0.0691(15) 0.0699(13) -0.0093(12) 0.0380(11) -0.0059(11)
C26 0.095(2) 0.119(3) 0.117(2) -0.012(2) 0.069(2) -0.045(2)
C27 0.155(4) 0.296(7) 0.147(4) -0.059(4) 0.108(4) -0.116(5)
N16 0.0413(9) 0.0582(10) 0.0492(9) -0.0024(8) 0.0177(7) -0.0085(8)
O1 0.0647(10) 0.0694(11) 0.0830(11) -0.0173(9) 0.0256(9) -0.0261(9)
O2 0.1048(15) 0.1130(16) 0.0851(13) 0.0385(12) 0.0550(12) 0.0297(13)
O3 0.0810(11) 0.0847(12) 0.0640(10) -0.0056(8) 0.0437(9) 0.0051(10)
O4 0.0462(10) 0.1022(15) 0.1114(14) 0.0040(11) 0.0419(10) -0.0003(9)
O5 0.0684(10) 0.0707(11) 0.0952(12) -0.0013(9) 0.0527(10) -0.0143(8)

loop_
_atom_type_symbol
_atom_type_description
_atom_type_scat_dispersion_real
_atom_type_scat_dispersion_imag
_atom_type_scat_source
C C 0.0033 0.0016 'International Tables Vol C Tables 4.2.6.8 and 6.1.1.4'
H H 0.0000 0.0000 'International Tables Vol C Tables 4.2.6.8 and 6.1.1.4'
N N 0.0061 0.0033 'International Tables Vol C Tables 4.2.6.8 and 6.1.1.4'
O O 0.0106 0.0060 'International Tables Vol C Tables 4.2.6.8 and 6.1.1.4'

loop_
_geom_angle_atom_site_label_1
_geom_angle_atom_site_label_2
_geom_angle_atom_site_label_3
_geom_angle
C6 C1 C2 118.55(19)
C6 C1 C7 122.32(18)
C2 C1 C7 118.93(19)
C3 C2 C1 120.4(2)
C3 C2 H2 119.8
C1 C2 H2 119.8
C2 C3 C4 120.7(2)
C2 C3 H3 119.6
C4 C3 H3 119.6
C5 C4 C3 119.9(2)
C5 C4 H4 120.1
C3 C4 H4 120.1
C4 C5 C6 120.2(2)
C4 C5 H5 119.9
C6 C5 H5 119.9
C1 C6 C5 120.2(2)
C1 C6 H6 119.9
C5 C6 H6 119.9
N16 C7 C1 116.49(17)
N16 C7 C8 124.30(18)
C1 C7 C8 119.21(16)
C7 C8 C9 116.57(16)
C7 C8 C20 117.66(16)
C9 C8 C20 118.20(17)
C7 C8 C19 113.40(16)
C9 C8 C19 119.36(17)
C20 C8 C19 59.31(13)
O1 C9 C10 121.98(19)
O1 C9 C8 119.9(2)
C10 C9 C8 118.15(18)
C11 C10 C15 119.0(2)
C11 C10 C9 122.63(19)
C15 C10 C9 118.3(2)
C10 C11 C12 120.7(2)
C10 C11 H11 119.6
C12 C11 H11 119.6
C11 C12 C13 119.5(3)
C11 C12 H12 120.2
C13 C12 H12 120.2
C14 C13 C12 120.1(3)
C14 C13 H13 120.0
C12 C13 H13 120.0
C13 C14 C15 120.5(3)
C13 C14 H14 119.8
C15 C14 H14 119.8
C14 C15 C10 120.1(3)
C14 C15 H15 119.9
C10 C15 H15 119.9
C18 C17 N16 124.19(19)
C18 C17 H17 117.9
N16 C17 H17 117.9
C17 C18 C19 120.9(2)
C17 C18 H18 119.5
C19 C18 H18 119.5
C18 C19 C20 122.41(18)
C18 C19 C8 116.65(18)
C20 C19 C8 60.14(13)
C18 C19 H19 115.4
C20 C19 H19 115.4
C8 C19 H19 115.4
C25 C20 C19 111.28(18)
C25 C20 C21 116.67(19)
C19 C20 C21 122.06(18)
C25 C20 C8 115.28(17)
C19 C20 C8 60.55(13)
C21 C20 C8 119.14(16)
C22 C21 C20 115.28(18)
C22 C21 H21A 108.5
C20 C21 H21A 108.5
C22 C21 H21B 108.5
C20 C21 H21B 108.5
H21A C21 H21B 107.5
O2 C22 O3 123.6(2)
O2 C22 C21 124.7(2)
O3 C22 C21 111.7(2)
O3 C23 C24 107.8(3)
O3 C23 H23A 110.1
C24 C23 H23A 110.1
O3 C23 H23B 110.1
C24 C23 H23B 110.1
H23A C23 H23B 108.5
C23 C24 H24A 109.5
C23 C24 H24B 109.5
H24A C24 H24B 109.5
C23 C24 H24C 109.5
H24A C24 H24C 109.5
H24B C24 H24C 109.5
O4 C25 O5 124.2(2)
O4 C25 C20 124.7(2)
O5 C25 C20 111.02(19)
C27 C26 O5 111.8(3)
C27 C26 H26A 109.3
O5 C26 H26A 109.3
C27 C26 H26B 109.3
O5 C26 H26B 109.3
H26A C26 H26B 107.9
C26 C27 H27A 109.5
C26 C27 H27B 109.5
H27A C27 H27B 109.5
C26 C27 H27C 109.5
H27A C27 H27C 109.5
H27B C27 H27C 109.5
C7 N16 C17 120.29(17)
C22 O3 C23 116.2(2)
C25 O5 C26 117.4(2)

loop_
_geom_bond_atom_site_label_1
_geom_bond_atom_site_label_2
_geom_bond_distance
C1 C6 1.386(3)
C1 C2 1.398(3)
C1 C7 1.479(3)
C2 C3 1.369(3)
C2 H2 0.9300
C3 C4 1.373(4)
C3 H3 0.9300
C4 C5 1.370(4)
C4 H4 0.9300
C5 C6 1.391(3)
C5 H5 0.9300
C6 H6 0.9300
C7 N16 1.290(3)
C7 C8 1.505(3)
C8 C9 1.523(3)
C8 C20 1.527(3)
C8 C19 1.533(3)
C9 O1 1.217(3)
C9 C10 1.482(3)
C10 C11 1.382(3)
C10 C15 1.391(3)
C11 C12 1.385(3)
C11 H11 0.9300
C12 C13 1.385(4)
C12 H12 0.9300
C13 C14 1.368(5)
C13 H13 0.9300
C14 C15 1.381(4)
C14 H14 0.9300
C15 H15 0.9300
C17 C18 1.328(3)
C17 N16 1.391(3)
C17 H17 0.9300
C18 C19 1.460(3)
C18 H18 0.9300
C19 C20 1.514(3)
C19 H19 0.9800
C20 C25 1.509(3)
C20 C21 1.518(3)
C21 C22 1.501(3)
C21 H21A 0.9700
C21 H21B 0.9700
C22 O2 1.195(3)
C22 O3 1.328(3)
C23 O3 1.455(3)
C23 C24 1.460(6)
C23 H23A 0.9700
C23 H23B 0.9700
C24 H24A 0.9600
C24 H24B 0.9600
C24 H24C 0.9600
C25 O4 1.199(3)
C25 O5 1.328(3)
C26 C27 1.368(5)
C26 O5 1.458(3)
C26 H26A 0.9700
C26 H26B 0.9700
C27 H27A 0.9600
C27 H27B 0.9600
C27 H27C 0.9600
